data_4307237
loop_
_publ_author_name
'Mingxing Wang'
'Xunwen Xiao'
'Hideki Fujiwara'
'Toyonari Sugimoto'
'Satoru Noguchi'
'Takekazu Ishida'
'Takehiko Mori'
'Hiroko Aruga Katori'

_publ_contact_author_address
;
    Gakuen-cho 1-2, Sakai, Osaka 599-8570, Japan
;
_publ_contact_author_email ' toyonari@c.s.osakafu-u.ac.jp '
_publ_contact_author_fax ' 072-252-4175 '
_publ_contact_author_name ' Toyonari Sugimoto'
_publ_contact_author_phone ' 072-254-9817 '
_publ_section_title
;
Antiferromagnetic or Canted Antiferromagnetic Orderings of Fe(III) d Spins
of FeX4- Ions in BEDT-TTFVO(S).FeX4 (X = Cl, Br) [BEDT-TTFVO(S) =
Bis(ethylenedithio)tetrathiafulvalenoquinone(-thioquinone)-1,3-dithiolemethide]
;
_journal_name_full 'Inorganic Chemistry'
_journal_page_first 3049
_journal_page_last 3056
_journal_paper_doi 10.1021/ic0617700
_journal_volume 46
_journal_year 2007
_chemical_formula_moiety 'C13 H8 Cl4 Fe S11 '
_chemical_formula_sum 'C13 H8 Cl4 Fe S11'
_chemical_formula_weight 714.53
_space_group_IT_number 14
_symmetry_cell_setting monoclinic
_symmetry_Int_Tables_number 14
_symmetry_space_group_name_Hall '-P 2ybc'
_symmetry_space_group_name_H-M 'P 1 21/c 1'
_cell_angle_alpha 90.000(6)
_cell_angle_beta 99.732(6)
_cell_angle_gamma 90.000(6)
_cell_formula_units_Z 4
_cell_length_a 6.367(6)
_cell_length_b 21.33(3)
_cell_length_c 18.45(2)
_cell_measurement_reflns_used 164
_cell_measurement_temperature 293.1
_cell_measurement_theta_max 30.5
_cell_measurement_theta_min 2.2
_cell_volume 2470(5)
_computing_cell_refinement CrystalClear
_computing_data_collection CrystalClear
_computing_data_reduction CrystalStructure
_computing_publication_material 'CrystalStructure Ver. 3.5.1'
_computing_structure_refinement CRYSTALS
_computing_structure_solution SIR92
_diffrn_detector_area_resol_mean 7.31
_diffrn_measured_fraction_theta_full 0.8531
_diffrn_measured_fraction_theta_max 0.8531
_diffrn_measurement_device_type 'Rigaku Mercury'
_diffrn_measurement_method \w
_diffrn_radiation_type 'Mo K\a'
_diffrn_radiation_wavelength 0.7107
_diffrn_reflns_av_R_equivalents 0.077
_diffrn_reflns_limit_h_max 9
_diffrn_reflns_limit_h_min -8
_diffrn_reflns_limit_k_max 30
_diffrn_reflns_limit_k_min -22
_diffrn_reflns_limit_l_max 25
_diffrn_reflns_limit_l_min -25
_diffrn_reflns_number 51780
_diffrn_reflns_theta_full 30.50
_diffrn_reflns_theta_max 30.50
_exptl_absorpt_coefficient_mu 1.976
_exptl_absorpt_correction_T_max 0.906
_exptl_absorpt_correction_T_min 0.478
_exptl_absorpt_correction_type multi-scan
_exptl_absorpt_process_details 'Jacobson, R. (1998) Private communication'
_exptl_crystal_colour black
_exptl_crystal_density_diffrn 1.922
_exptl_crystal_density_method 'not measured'
_exptl_crystal_description needle
_exptl_crystal_F_000 1424.00
_exptl_crystal_size_max 0.10
_exptl_crystal_size_mid 0.10
_exptl_crystal_size_min 0.05
_refine_diff_density_max 1.72
_refine_diff_density_min -0.89
_refine_ls_extinction_method none
_refine_ls_goodness_of_fit_ref 1.674
_refine_ls_hydrogen_treatment refall
_refine_ls_number_parameters 270
_refine_ls_number_reflns 3115
_refine_ls_R_factor_gt 0.0510
_refine_ls_shift/su_max 0.0000
_refine_ls_structure_factor_coef F
_refine_ls_weighting_details 'w = 1/\s^2^(Fo)'
_refine_ls_weighting_scheme sigma
_refine_ls_wR_factor_ref 0.0510
_reflns_number_gt 3115
_reflns_number_total 6586
_reflns_threshold_expression F^2^>2.0\s(F^2^)
_cod_data_source_file ic0617700si20060919_034359_3.cif
_cod_data_source_block '__BEDT-TTFVS-FeCl4'
_cod_original_cell_volume 2469.7(44)
_cod_original_formula_sum 'C13 H8 Cl4 Fe S11 '
_cod_database_code 4307237

loop_
_symmetry_equiv_pos_as_xyz
x,y,z
-x,-y,-z
-x,y+1/2,-z+1/2
x,-y+1/2,z+1/2

loop_
_atom_site_label
_atom_site_type_symbol
_atom_site_fract_x
_atom_site_fract_y
_atom_site_fract_z
_atom_site_U_iso_or_equiv
_atom_site_adp_type
_atom_site_occupancy
_atom_site_symmetry_multiplicity
_atom_site_calc_flag
_atom_site_refinement_flags
_atom_site_disorder_assembly
_atom_site_disorder_group
Fe(1) Fe 0.5523(1) 0.39703(4) 0.70887(5) 0.0484(3) Uani 1.00 1 d . . .
Cl(1) Cl 0.3781(4) 0.37072(12) 0.60088(11) 0.0959(8) Uani 1.00 1 d . . .
Cl(2) Cl 0.4806(3) 0.49337(9) 0.73837(11) 0.0681(6) Uani 1.00 1 d . . .
Cl(3) Cl 0.8943(3) 0.39507(9) 0.7071(1) 0.0850(8) Uani 1.00 1 d . . .
Cl(4) Cl 0.4822(3) 0.33119(9) 0.79306(10) 0.0644(6) Uani 1.00 1 d . . .
S(1) S 0.8053(3) 0.70448(8) 0.86313(12) 0.0673(7) Uani 1.00 1 d . . .
S(2) S 1.2358(3) 0.64246(8) 0.78924(10) 0.0526(5) Uani 1.00 1 d . . .
S(3) S 0.7476(2) 0.57338(7) 0.90741(9) 0.0426(5) Uani 1.00 1 d . . .
S(4) S 1.1130(3) 0.52475(7) 0.85096(10) 0.0484(5) Uani 1.00 1 d . . .
S(5) S 0.6460(2) 0.43601(7) 0.96403(9) 0.0436(5) Uani 1.00 1 d . . .
S(6) S 1.0249(3) 0.38855(7) 0.91387(10) 0.0471(5) Uani 1.00 1 d . . .
S(7) S 0.5246(3) 0.31322(7) 1.01752(10) 0.0465(5) Uani 1.00 1 d . . .
S(8) S 0.7751(2) 0.20793(7) 0.97003(9) 0.0431(5) Uani 1.00 1 d . . .
S(9) S 1.1282(2) 0.24770(7) 0.90272(10) 0.0463(5) Uani 1.00 1 d . . .
S(10) S 0.8375(3) 0.07282(8) 0.94772(13) 0.0658(6) Uani 1.00 1 d . . .
S(11) S 1.2845(3) 0.12276(8) 0.87301(11) 0.0588(6) Uani 1.00 1 d . . .
C(1) C 0.9405(12) 0.7364(4) 0.7987(5) 0.086(3) Uani 1.00 1 d . . .
C(2) C 1.1686(10) 0.7235(3) 0.8012(4) 0.060(2) Uani 1.00 1 d . . .
C(3) C 0.8907(9) 0.6268(3) 0.8639(4) 0.043(2) Uani 1.00 1 d . . .
C(4) C 1.0593(9) 0.6035(3) 0.8364(3) 0.039(2) Uani 1.00 1 d . . .
C(5) C 0.9019(9) 0.5095(3) 0.8953(3) 0.038(2) Uani 1.00 1 d . . .
C(6) C 0.8600(9) 0.4511(3) 0.9203(3) 0.039(2) Uani 1.00 1 d . . .
C(7) C 0.6920(8) 0.3548(3) 0.9773(3) 0.033(2) Uani 1.00 1 d . . .
C(8) C 0.8676(9) 0.3330(3) 0.9494(3) 0.035(2) Uani 1.00 1 d . . .
C(9) C 0.9167(8) 0.2688(3) 0.9430(3) 0.034(2) Uani 1.00 1 d . . .
C(10) C 0.9255(9) 0.1490(3) 0.9371(4) 0.043(2) Uani 1.00 1 d . . .
C(11) C 1.0942(9) 0.1678(3) 0.9073(3) 0.041(2) Uani 1.00 1 d . . .
C(12) C 0.9949(10) 0.0304(3) 0.8927(4) 0.060(2) Uani 1.00 1 d . . .
C(13) C 1.2277(10) 0.0472(3) 0.9083(4) 0.058(2) Uani 1.00 1 d . . .
H(1) H 0.8731(12) 0.7206(4) 0.7525(5) 0.108(4) Uiso 1.00 1 c . . .
H(2) H 0.9217(12) 0.7806(4) 0.7999(5) 0.108(4) Uiso 1.00 1 c . . .
H(3) H 1.2373(10) 0.7362(3) 0.8487(4) 0.073(3) Uiso 1.00 1 c . . .
H(4) H 1.2208(10) 0.7477(3) 0.7649(4) 0.073(3) Uiso 1.00 1 c . . .
H(5) H 0.9788(10) -0.0132(3) 0.9006(4) 0.070(3) Uiso 1.00 1 c . . .
H(6) H 0.9448(10) 0.0400(3) 0.8425(4) 0.070(3) Uiso 1.00 1 c . . .
H(7) H 1.3081(10) 0.0163(3) 0.8880(4) 0.071(3) Uiso 1.00 1 c . . .
H(8) H 1.2688(10) 0.0478(3) 0.9603(4) 0.071(3) Uiso 1.00 1 c . . .

loop_
_atom_site_aniso_label
_atom_site_aniso_U_11
_atom_site_aniso_U_22
_atom_site_aniso_U_33
_atom_site_aniso_U_12
_atom_site_aniso_U_13
_atom_site_aniso_U_23
Fe(1) 0.0473(6) 0.0466(6) 0.0532(6) 0.0038(4) 0.0140(5) 0.0045(5)
Cl(1) 0.125(2) 0.106(2) 0.0511(12) 0.001(2) -0.0010(13) -0.0067(12)
Cl(2) 0.0672(12) 0.0607(12) 0.079(1) 0.0172(9) 0.0198(11) -0.0060(10)
Cl(3) 0.0569(12) 0.0568(13) 0.151(2) 0.0118(9) 0.045(1) 0.0219(13)
Cl(4) 0.0641(12) 0.0745(13) 0.0545(11) -0.0159(10) 0.0097(10) 0.0107(10)
S(1) 0.0708(12) 0.0320(10) 0.108(2) 0.0059(9) 0.0410(12) 0.0188(11)
S(2) 0.0554(11) 0.0413(10) 0.0667(12) -0.0053(8) 0.0264(10) 0.0073(9)
S(3) 0.0461(9) 0.0267(8) 0.0572(10) -0.0002(7) 0.0153(8) 0.0061(8)
S(4) 0.0498(10) 0.0334(9) 0.0669(12) 0.0056(7) 0.0238(9) 0.0090(8)
S(5) 0.0485(9) 0.0283(9) 0.0564(10) 0.0008(7) 0.0159(8) 0.0031(8)
S(6) 0.0472(9) 0.0278(9) 0.0697(12) 0.0025(7) 0.0199(9) 0.0097(8)
S(7) 0.0520(10) 0.0320(9) 0.0596(11) -0.0005(7) 0.0208(9) 0.0033(8)
S(8) 0.0463(9) 0.0257(8) 0.0592(11) -0.0009(7) 0.0143(8) 0.0031(8)
S(9) 0.0494(9) 0.0306(9) 0.0619(11) -0.0018(7) 0.0182(9) -0.0005(8)
S(10) 0.0607(12) 0.0259(10) 0.117(2) -0.0013(8) 0.0326(12) 0.0034(10)
S(11) 0.0570(11) 0.0416(10) 0.083(1) 0.0092(8) 0.0272(10) 0.0022(10)
C(1) 0.080(6) 0.051(5) 0.138(8) 0.008(4) 0.052(6) 0.026(5)
C(2) 0.061(4) 0.042(4) 0.080(6) -0.006(3) 0.025(4) 0.018(4)
C(3) 0.046(4) 0.027(3) 0.056(4) -0.002(3) 0.015(3) 0.007(3)
C(4) 0.040(3) 0.033(4) 0.042(4) -0.004(3) 0.003(3) 0.005(3)
C(5) 0.044(3) 0.026(3) 0.043(4) -0.002(3) 0.006(3) 0.004(3)
C(6) 0.041(4) 0.033(4) 0.041(4) 0.000(3) 0.002(3) 0.003(3)
C(7) 0.036(3) 0.026(3) 0.036(3) -0.002(2) 0.003(3) -0.002(3)
C(8) 0.040(3) 0.026(3) 0.039(4) -0.005(3) 0.005(3) 0.003(3)
C(9) 0.038(3) 0.029(3) 0.035(3) -0.002(3) 0.004(3) 0.001(3)
C(10) 0.039(4) 0.029(3) 0.060(4) 0.001(3) 0.006(3) 0.003(3)
C(11) 0.042(4) 0.030(4) 0.051(4) 0.004(3) 0.007(3) 0.000(3)
C(12) 0.065(5) 0.036(4) 0.074(5) 0.000(3) 0.000(4) -0.010(4)
C(13) 0.061(5) 0.035(4) 0.081(6) 0.011(3) 0.016(4) 0.001(4)

loop_
_atom_type_symbol
_atom_type_description
_atom_type_scat_dispersion_real
_atom_type_scat_dispersion_imag
_atom_type_scat_source
C C 0.003 0.002
;
International Tables for Crystallography
(1992, Vol. C, Tables 4.2.6.8 and 6.1.1.4)
;
H H 0.000 0.000
;
International Tables for Crystallography
(1992, Vol. C, Table 6.1.1.4)
;
Cl Cl 0.148 0.159
;
International Tables for Crystallography
(1992, Vol. C, Tables 4.2.6.8 and 6.1.1.4)
;
Fe Fe 0.346 0.844
;
International Tables for Crystallography
(1992, Vol. C, Tables 4.2.6.8 and 6.1.1.4)
;
S S 0.125 0.123
;
International Tables for Crystallography
(1992, Vol. C, Tables 4.2.6.8 and 6.1.1.4)
;

loop_
_geom_angle_atom_site_label_1
_geom_angle_atom_site_label_2
_geom_angle_atom_site_label_3
_geom_angle
_geom_angle_publ_flag
_geom_angle_site_symmetry_1
_geom_angle_site_symmetry_2
_geom_angle_site_symmetry_3
Cl(1) Fe(1) Cl(2) 111.86(9) yes . . .
Cl(1) Fe(1) Cl(3) 109.6(1) yes . . .
Cl(1) Fe(1) Cl(4) 110.39(9) yes . . .
Cl(2) Fe(1) Cl(3) 105.75(8) yes . . .
Cl(2) Fe(1) Cl(4) 110.38(9) yes . . .
Cl(3) Fe(1) Cl(4) 108.71(8) yes . . .
C(1) S(1) C(3) 100.9(4) yes . . .
C(2) S(2) C(4) 102.1(3) yes . . .
C(3) S(3) C(5) 96.0(3) yes . . .
C(4) S(4) C(5) 96.1(3) yes . . .
C(6) S(5) C(7) 97.0(3) yes . . .
C(6) S(6) C(8) 96.1(3) yes . . .
C(9) S(8) C(10) 95.6(3) yes . . .
C(9) S(9) C(11) 97.2(3) yes . . .
C(10) S(10) C(12) 100.8(3) yes . . .
C(11) S(11) C(13) 99.6(3) yes . . .
C(2) C(1) H(1) 104.7(9) no . . .
C(2) C(1) H(2) 108.2(8) no . . .
C(2) C(1) S(1) 120.7(6) yes . . .
H(1) C(1) H(2) 109(1) no . . .
H(1) C(1) S(1) 106.1(8) no . . .
H(2) C(1) S(1) 107.3(9) no . . .
H(3) C(2) H(4) 109.5(9) no . . .
H(3) C(2) S(2) 107.7(6) no . . .
H(3) C(2) C(1) 105.9(8) no . . .
H(4) C(2) S(2) 108.4(7) no . . .
H(4) C(2) C(1) 109.8(7) no . . .
S(2) C(2) C(1) 115.5(5) yes . . .
C(4) C(3) S(1) 127.7(5) yes . . .
C(4) C(3) S(3) 116.1(4) yes . . .
S(1) C(3) S(3) 116.1(4) yes . . .
S(2) C(4) S(4) 114.4(3) yes . . .
S(2) C(4) C(3) 128.9(5) yes . . .
S(4) C(4) C(3) 116.7(5) yes . . .
C(6) C(5) S(3) 121.9(5) yes . . .
C(6) C(5) S(4) 123.0(5) yes . . .
S(3) C(5) S(4) 115.1(3) yes . . .
S(5) C(6) S(6) 115.3(3) yes . . .
S(5) C(6) C(5) 122.7(5) yes . . .
S(6) C(6) C(5) 121.9(5) yes . . .
C(8) C(7) S(5) 113.8(4) yes . . .
C(8) C(7) S(7) 127.2(4) yes . . .
S(5) C(7) S(7) 118.9(3) yes . . .
C(9) C(8) S(6) 118.4(4) yes . . .
C(9) C(8) C(7) 124.1(5) yes . . .
S(6) C(8) C(7) 117.3(4) yes . . .
S(8) C(9) S(9) 115.0(3) yes . . .
S(8) C(9) C(8) 125.3(5) yes . . .
S(9) C(9) C(8) 119.7(4) yes . . .
C(11) C(10) S(8) 116.7(4) yes . . .
C(11) C(10) S(10) 128.1(5) yes . . .
S(8) C(10) S(10) 115.2(4) yes . . .
S(9) C(11) S(11) 115.2(4) yes . . .
S(9) C(11) C(10) 115.5(5) yes . . .
S(11) C(11) C(10) 129.3(5) yes . . .
C(13) C(12) H(5) 109.4(7) no . . .
C(13) C(12) H(6) 107.0(8) no . . .
C(13) C(12) S(10) 113.5(5) yes . . .
H(5) C(12) H(6) 109.5(9) no . . .
H(5) C(12) S(10) 108.9(7) no . . .
H(6) C(12) S(10) 108.5(7) no . . .
H(7) C(13) H(8) 109.5(8) no . . .
H(7) C(13) S(11) 108.9(7) no . . .
H(7) C(13) C(12) 109.8(7) no . . .
H(8) C(13) S(11) 108.3(6) no . . .
H(8) C(13) C(12) 106.9(8) no . . .
S(11) C(13) C(12) 113.4(5) yes . . .

loop_
_geom_bond_atom_site_label_1
_geom_bond_atom_site_label_2
_geom_bond_distance
_geom_bond_publ_flag
_geom_bond_site_symmetry_1
_geom_bond_site_symmetry_2
Fe(1) Cl(1) 2.183(2) yes . .
Fe(1) Cl(2) 2.194(2) yes . .
Fe(1) Cl(3) 2.184(2) yes . .
Fe(1) Cl(4) 2.195(2) yes . .
S(1) C(1) 1.721(9) yes . .
S(1) C(3) 1.743(6) yes . .
S(2) C(2) 1.803(7) yes . .
S(2) C(4) 1.745(6) yes . .
S(3) C(3) 1.739(7) yes . .
S(3) C(5) 1.716(6) yes . .
S(4) C(4) 1.725(6) yes . .
S(4) C(5) 1.718(6) yes . .
S(5) C(6) 1.727(6) yes . .
S(5) C(7) 1.766(6) yes . .
S(6) C(6) 1.715(6) yes . .
S(6) C(8) 1.750(6) yes . .
S(7) C(7) 1.656(6) yes . .
S(8) C(9) 1.704(6) yes . .
S(8) C(10) 1.750(6) yes . .
S(9) C(9) 1.705(6) yes . .
S(9) C(11) 1.722(6) yes . .
S(10) C(10) 1.742(6) yes . .
S(10) C(12) 1.788(8) yes . .
S(11) C(11) 1.747(6) yes . .
S(11) C(13) 1.798(7) yes . .
C(1) C(2) 1.47(1) yes . .
C(1) H(1) 0.95(1) no . .
C(1) H(2) 0.95(1) no . .
C(2) H(3) 0.95(1) no . .
C(2) H(4) 0.95(1) no . .
C(3) C(4) 1.357(9) yes . .
C(5) C(6) 1.371(8) yes . .
C(7) C(8) 1.388(8) yes . .
C(8) C(9) 1.412(8) yes . .
C(10) C(11) 1.347(9) yes . .
C(12) C(13) 1.505(9) yes . .
C(12) H(5) 0.950(9) no . .
C(12) H(6) 0.95(1) no . .
C(13) H(7) 0.95(1) no . .
C(13) H(8) 0.95(1) no . .

loop_
_geom_contact_atom_site_label_1
_geom_contact_atom_site_label_2
_geom_contact_distance
_geom_contact_publ_flag
_geom_contact_site_symmetry_1
_geom_contact_site_symmetry_2
Fe(1) Cl(1) 2.183(2) yes . 55501
Fe(1) Cl(2) 2.194(2) yes . 55501
Fe(1) Cl(3) 2.184(2) yes . 55501
Fe(1) Cl(4) 2.195(2) yes . 55501
Fe(1) H(7) 3.316(7) no . 75602
Cl(1) Fe(1) 2.183(2) yes . 55501
Cl(1) Cl(2) 3.626(3) yes . 55501
Cl(1) Cl(3) 3.568(3) yes . 55501
Cl(1) Cl(4) 3.595(3) yes . 55501
Cl(1) H(5) 3.358(7) no . 65602
Cl(1) H(7) 3.680(7) no . 75602
Cl(2) Fe(1) 2.194(2) yes . 55501
Cl(2) Cl(1) 3.626(3) yes . 55501
Cl(2) Cl(3) 3.490(3) yes . 55501
Cl(2) Cl(4) 3.604(3) yes . 55501
Cl(2) S(3) 3.706(2) yes . 55501
Cl(2) S(11) 3.888(3) yes . 75602
Cl(2) C(5) 3.615(6) yes . 55501
Cl(2) C(6) 3.896(6) yes . 55501
Cl(2) C(12) 3.628(7) yes . 65602
Cl(2) C(13) 3.714(8) yes . 75602
Cl(2) H(5) 3.551(7) no . 65602
Cl(2) H(6) 3.031(7) no . 65602
Cl(2) H(7) 2.923(8) no . 75602
Cl(3) Fe(1) 2.184(2) yes . 55501
Cl(3) Cl(1) 3.568(3) yes . 55501
Cl(3) Cl(1) 3.955(3) yes . 65501
Cl(3) Cl(2) 3.490(3) yes . 55501
Cl(3) Cl(4) 3.558(3) yes . 55501
Cl(3) S(4) 3.923(3) yes . 55501
Cl(3) S(6) 3.767(3) yes . 55501
Cl(3) C(12) 3.559(7) yes . 75602
Cl(3) C(13) 3.888(7) yes . 75602
Cl(3) H(5) 2.995(8) no . 75602
Cl(3) H(6) 3.430(7) no . 75602
Cl(3) H(7) 3.265(7) no . 75602
Cl(4) Fe(1) 2.195(2) yes . 55501
Cl(4) Cl(1) 3.595(3) yes . 55501
Cl(4) Cl(2) 3.604(3) yes . 55501
Cl(4) Cl(3) 3.558(3) yes . 55501
Cl(4) S(5) 3.863(2) yes . 55501
Cl(4) S(6) 3.975(2) yes . 55501
Cl(4) C(6) 3.992(6) yes . 55501
Cl(4) C(7) 3.472(6) yes . 55501
Cl(4) C(8) 3.457(5) yes . 55501
Cl(4) C(9) 3.806(5) yes . 55501
S(1) Cl(1) 3.827(3) yes . 65602
S(1) S(2) 3.520(3) yes . 55501
S(1) S(3) 2.954(2) yes . 55501
S(1) C(2) 2.777(8) yes . 55501
S(1) C(4) 2.788(6) yes . 55501
S(1) H(1) 2.18(1) no . 55501
S(1) H(2) 2.199(9) no . 55501
S(1) H(3) 2.889(7) no . 55501
S(1) H(4) 3.572(8) no . 55501
S(2) Cl(2) 3.731(3) yes . 65501
S(2) S(1) 3.520(3) yes . 55501
S(2) S(1) 3.884(2) yes . 65501
S(2) S(3) 3.891(2) yes . 65501
S(2) S(4) 2.918(2) yes . 55501
S(2) C(1) 2.774(8) yes . 55501
S(2) C(2) 1.803(7) yes . 55501
S(2) C(3) 2.803(7) yes . 55501
S(2) C(11) 3.909(6) yes . 75602
S(2) H(1) 2.836(8) no . 55501
S(2) H(2) 3.585(8) no . 55501
S(2) H(3) 2.280(7) no . 55501
S(2) H(4) 2.289(7) no . 55501
S(2) H(6) 3.326(7) no . 75602
S(3) Cl(2) 3.706(2) yes . 55501
S(3) S(1) 2.954(2) yes . 55501
S(3) S(4) 2.897(2) yes . 55501
S(3) S(5) 3.213(2) yes . 55501
S(3) C(4) 2.635(6) yes . 55501
S(3) C(6) 2.705(6) yes . 55501
S(4) Cl(2) 3.447(3) yes . 65501
S(4) Cl(3) 3.923(3) yes . 55501
S(4) S(2) 2.918(2) yes . 55501
S(4) S(3) 2.897(2) yes . 55501
S(4) S(6) 3.213(2) yes . 55501
S(4) C(3) 2.630(6) yes . 55501
S(4) C(6) 2.720(6) yes . 55501
S(4) H(6) 3.540(8) no . 75602
S(5) Cl(4) 3.863(2) yes . 55501
S(5) S(3) 3.213(2) yes . 55501
S(5) S(6) 2.908(2) yes . 55501
S(5) S(7) 2.948(2) yes . 55501
S(5) C(5) 2.725(6) yes . 55501
S(5) C(8) 2.651(6) yes . 55501
S(6) Cl(3) 3.767(3) yes . 55501
S(6) Cl(4) 3.975(2) yes . 55501
S(6) S(4) 3.213(2) yes . 55501
S(6) S(5) 2.908(2) yes . 55501
S(6) S(7) 3.782(2) yes . 65501
S(6) S(9) 3.090(2) yes . 55501
S(6) C(5) 2.702(6) yes . 55501
S(6) C(7) 2.686(6) yes . 55501
S(6) C(9) 2.722(6) yes . 55501
S(7) S(5) 2.948(2) yes . 55501
S(7) S(8) 2.971(2) yes . 55501
S(7) C(8) 2.730(6) yes . 55501
S(7) C(9) 3.191(6) yes . 55501
S(8) S(7) 2.971(2) yes . 55501
S(8) S(9) 2.874(2) yes . 55501
S(8) S(10) 2.948(2) yes . 55501
S(8) C(7) 3.185(6) yes . 55501
S(8) C(8) 2.771(6) yes . 55501
S(8) C(11) 2.644(6) yes . 55501
S(9) Cl(4) 3.726(3) yes . 65501
S(9) S(6) 3.090(2) yes . 55501
S(9) S(7) 3.317(2) yes . 65501
S(9) S(8) 2.874(2) yes . 55501
S(9) S(11) 2.929(2) yes . 55501
S(9) C(8) 2.700(6) yes . 55501
S(9) C(10) 2.603(6) yes . 55501
S(10) Cl(1) 2.019(3) yes . 65605
S(10) S(8) 2.948(2) yes . 55501
S(10) S(11) 3.530(3) yes . 55501
S(10) C(11) 2.783(6) yes . 55501
S(10) C(13) 2.758(7) yes . 55501
S(10) H(5) 2.280(7) no . 55501
S(10) H(6) 2.275(8) no . 55501
S(10) H(7) 3.572(7) no . 55501
S(10) H(8) 2.768(7) no . 55501
S(11) S(8) 3.791(2) yes . 65501
S(11) S(9) 2.929(2) yes . 55501
S(11) S(10) 3.530(3) yes . 55501
S(11) S(10) 3.714(2) yes . 65501
S(11) C(10) 2.802(7) yes . 55501
S(11) C(12) 2.764(7) yes . 55501
S(11) C(13) 1.798(7) yes . 55501
S(11) H(5) 3.578(7) no . 55501
S(11) H(6) 2.775(7) no . 55501
S(11) H(7) 2.290(6) no . 55501
S(11) H(8) 2.282(7) no . 55501
C(1) Cl(3) 3.551(8) yes . 75602
C(1) Cl(4) 3.558(8) yes . 65602
C(1) S(2) 2.774(8) yes . 55501
C(1) S(9) 3.68(1) yes . 75602
C(1) C(3) 2.67(1) yes . 55501
C(1) C(4) 2.988(9) yes . 55501
C(1) H(3) 1.96(1) no . 55501
C(1) H(4) 2.00(1) no . 55501
C(2) Cl(3) 3.683(7) yes . 75602
C(2) Cl(4) 3.815(7) yes . 75602
C(2) S(1) 2.777(8) yes . 55501
C(2) S(2) 1.803(7) yes . 55501
C(2) S(9) 3.948(7) yes . 75602
C(2) C(3) 3.067(9) yes . 55501
C(2) C(4) 2.760(9) yes . 55501
C(2) H(1) 1.94(1) no . 55501
C(2) H(2) 1.99(1) no . 55501
C(3) S(2) 2.803(7) yes . 55501
C(3) S(4) 2.630(6) yes . 55501
C(3) C(1) 2.67(1) yes . 55501
C(3) C(2) 3.067(9) yes . 55501
C(3) C(5) 2.567(8) yes . 55501
C(3) C(6) 3.905(8) yes . 55501
C(3) H(1) 2.86(1) no . 55501
C(3) H(2) 3.50(1) no . 55501
C(3) H(3) 3.256(9) no . 55501
C(3) H(4) 3.96(1) no . 55501
C(4) S(1) 2.788(6) yes . 55501
C(4) S(3) 2.635(6) yes . 55501
C(4) C(1) 2.988(9) yes . 55501
C(4) C(2) 2.760(9) yes . 55501
C(4) C(5) 2.562(8) yes . 55501
C(4) C(6) 3.902(8) yes . 55501
C(4) H(1) 3.07(1) no . 55501
C(4) H(2) 3.911(9) no . 55501
C(4) H(3) 3.045(8) no . 55501
C(4) H(4) 3.568(9) no . 55501
C(4) H(6) 3.56(1) no . 75602
C(5) Cl(2) 3.615(6) yes . 55501
C(5) S(5) 2.725(6) yes . 55501
C(5) S(6) 2.702(6) yes . 55501
C(5) C(3) 2.567(8) yes . 55501
C(5) C(4) 2.562(8) yes . 55501
C(5) C(7) 3.956(8) yes . 55501
C(5) C(8) 3.913(8) yes . 55501
C(6) Cl(2) 3.896(6) yes . 55501
C(6) Cl(4) 3.992(6) yes . 55501
C(6) S(3) 2.705(6) yes . 55501
C(6) S(4) 2.720(6) yes . 55501
C(6) C(3) 3.905(8) yes . 55501
C(6) C(4) 3.902(8) yes . 55501
C(6) C(7) 2.617(8) yes . 55501
C(6) C(8) 2.576(8) yes . 55501
C(6) C(9) 3.921(8) yes . 55501
C(7) Cl(4) 3.472(6) yes . 55501
C(7) S(6) 2.686(6) yes . 55501
C(7) S(8) 3.185(6) yes . 55501
C(7) C(5) 3.956(8) yes . 55501
C(7) C(6) 2.617(8) yes . 55501
C(7) C(9) 2.473(8) yes . 55501
C(8) Cl(4) 3.457(5) yes . 55501
C(8) S(5) 2.651(6) yes . 55501
C(8) S(7) 2.730(6) yes . 55501
C(8) S(8) 2.771(6) yes . 55501
C(8) S(9) 2.700(6) yes . 55501
C(8) C(5) 3.913(8) yes . 55501
C(8) C(6) 2.576(8) yes . 55501
C(8) C(10) 3.951(8) yes . 55501
C(8) C(11) 3.934(8) yes . 55501
C(9) Cl(4) 3.806(5) yes . 55501
C(9) S(6) 2.722(6) yes . 55501
C(9) S(7) 3.191(6) yes . 55501
C(9) S(7) 3.996(5) yes . 65501
C(9) C(6) 3.921(8) yes . 55501
C(9) C(7) 2.473(8) yes . 55501
C(9) C(10) 2.559(8) yes . 55501
C(9) C(11) 2.570(8) yes . 55501
C(10) Fe(1) 3.391(6) yes . 65605
C(10) Cl(1) 3.830(6) yes . 65504
C(10) S(9) 2.603(6) yes . 55501
C(10) S(11) 2.802(7) yes . 55501
C(10) C(8) 3.951(8) yes . 55501
C(10) C(9) 2.559(8) yes . 55501
C(10) C(12) 2.719(9) yes . 55501
C(10) C(13) 3.008(9) yes . 55501
C(10) H(5) 3.554(9) no . 55501
C(10) H(6) 2.924(9) no . 55501
C(10) H(7) 3.939(9) no . 55501
C(10) H(8) 3.050(8) no . 55501
C(11) Cl(1) 3.809(6) yes . 65504
C(11) S(8) 2.644(6) yes . 55501
C(11) S(10) 2.783(6) yes . 55501
C(11) C(8) 3.934(8) yes . 55501
C(11) C(9) 2.570(8) yes . 55501
C(11) C(12) 3.002(9) yes . 55501
C(11) C(13) 2.709(8) yes . 55501
C(11) H(5) 3.930(9) no . 55501
C(11) H(6) 3.064(9) no . 55501
C(11) H(7) 3.549(9) no . 55501
C(11) H(8) 2.894(8) no . 55501
C(12) Fe(1) 2.078(7) yes . 65605
C(12) S(11) 2.764(7) yes . 55501
C(12) C(10) 2.719(9) yes . 55501
C(12) C(11) 3.002(9) yes . 55501
C(12) H(7) 2.033(9) no . 55501
C(12) H(8) 2.000(9) no . 55501
C(13) Fe(1) 2.609(8) yes . 65605
C(13) Cl(1) 3.931(8) yes . 65504
C(13) S(10) 2.758(7) yes . 55501
C(13) S(10) 3.867(7) yes . 65501
C(13) S(11) 1.798(7) yes . 55501
C(13) C(10) 3.008(9) yes . 55501
C(13) C(11) 2.709(8) yes . 55501
C(13) H(5) 2.029(9) no . 55501
C(13) H(6) 2.001(9) no . 55501
H(1) Cl(4) 3.278(8) no . 65602
H(1) S(1) 2.18(1) no . 55501
H(1) S(2) 2.836(8) no . 55501
H(1) S(9) 2.92(1) no . 75602
H(1) S(11) 3.152(9) no . 75602
H(1) C(2) 1.94(1) no . 55501
H(1) C(3) 2.86(1) no . 55501
H(1) C(4) 3.07(1) no . 55501
H(1) C(11) 3.20(1) no . 75602
H(2) Fe(1) 3.891(8) no . 65602
H(2) Cl(1) 3.446(9) no . 65602
H(2) Cl(3) 2.722(8) no . 75602
H(2) Cl(4) 3.038(8) no . 65602
H(2) S(1) 2.199(9) no . 55501
H(2) S(2) 3.585(8) no . 55501
H(2) S(9) 3.76(1) no . 75602
H(2) C(2) 1.99(1) no . 55501
H(2) C(3) 3.50(1) no . 55501
H(2) C(4) 3.911(9) no . 55501
H(3) Fe(1) 3.895(7) no . 75602
H(3) Cl(1) 3.785(7) no . 75602
H(3) Cl(3) 3.599(7) no . 75602
H(3) Cl(4) 3.963(8) no . 75602
H(3) S(1) 2.889(7) no . 55501
H(3) S(1) 3.644(7) no . 65501
H(3) S(2) 2.280(7) no . 55501
H(3) C(1) 1.96(1) no . 55501
H(3) C(3) 3.256(9) no . 55501
H(3) C(4) 3.045(8) no . 55501
H(4) Fe(1) 3.498(6) no . 75602
H(4) Cl(3) 3.289(7) no . 75602
H(4) Cl(4) 2.928(7) no . 75602
H(4) S(1) 3.572(8) no . 55501
H(4) S(1) 3.963(6) no . 65501
H(4) S(2) 2.289(7) no . 55501
H(4) S(9) 3.489(7) no . 75602
H(4) C(1) 2.00(1) no . 55501
H(4) C(3) 3.96(1) no . 55501
H(4) C(4) 3.568(9) no . 55501
H(4) C(9) 3.813(9) no . 75602
H(4) C(11) 3.855(9) no . 75602
H(5) Fe(1) 1.838(7) no . 65605
H(5) S(10) 2.280(7) no . 55501
H(5) S(11) 3.578(7) no . 55501
H(5) C(10) 3.554(9) no . 55501
H(5) C(11) 3.930(9) no . 55501
H(5) C(13) 2.029(9) no . 55501
H(6) Fe(1) 2.992(7) no . 65605
H(6) S(10) 2.275(8) no . 55501
H(6) S(11) 2.775(7) no . 55501
H(6) C(10) 2.924(9) no . 55501
H(6) C(11) 3.064(9) no . 55501
H(6) C(13) 2.001(9) no . 55501
H(7) Fe(1) 3.100(8) no . 65605
H(7) S(10) 3.572(7) no . 55501
H(7) S(10) 3.574(7) no . 65501
H(7) S(11) 2.290(6) no . 55501
H(7) C(10) 3.939(9) no . 55501
H(7) C(11) 3.549(9) no . 55501
H(7) C(12) 2.033(9) no . 55501
H(8) Fe(1) 2.221(7) no . 65605
H(8) Cl(1) 3.102(7) no . 65504
H(8) S(10) 2.768(7) no . 55501
H(8) S(10) 3.706(7) no . 65501
H(8) S(11) 2.282(7) no . 55501
H(8) C(10) 3.050(8) no . 55501
H(8) C(11) 2.894(8) no . 55501
H(8) C(12) 2.000(9) no . 55501

loop_
_geom_torsion_atom_site_label_1
_geom_torsion_atom_site_label_2
_geom_torsion_atom_site_label_3
_geom_torsion_atom_site_label_4
_geom_torsion
_geom_torsion_publ_flag
_geom_torsion_site_symmetry_1
_geom_torsion_site_symmetry_2
_geom_torsion_site_symmetry_3
_geom_torsion_site_symmetry_4
C(3) S(1) C(1) C(2) -46.5(7) yes . . . .
C(3) S(1) C(1) H(1) 72.1(7) no . . . .
C(3) S(1) C(1) H(2) -171.0(7) no . . . .
C(1) S(1) C(3) S(3) -166.5(3) yes . . . .
C(1) S(1) C(3) C(4) 15.7(6) yes . . . .
C(4) S(2) C(2) C(1) -37.4(6) yes . . . .
C(4) S(2) C(2) H(3) 80.6(7) no . . . .
C(4) S(2) C(2) H(4) -161.0(6) no . . . .
C(2) S(2) C(4) S(4) -168.4(3) yes . . . .
C(2) S(2) C(4) C(3) 10.2(6) yes . . . .
C(5) S(3) C(3) S(1) -177.5(3) yes . . . .
C(5) S(3) C(3) C(4) 0.6(5) yes . . . .
C(3) S(3) C(5) S(4) 0.9(3) yes . . . .
C(3) S(3) C(5) C(6) 180.0(5) yes . . . .
C(5) S(4) C(4) S(2) -179.0(3) yes . . . .
C(5) S(4) C(4) C(3) 2.2(5) yes . . . .
C(4) S(4) C(5) S(3) -1.7(3) yes . . . .
C(4) S(4) C(5) C(6) 179.2(5) yes . . . .
C(7) S(5) C(6) S(6) -4.0(3) yes . . . .
C(7) S(5) C(6) C(5) 178.8(5) yes . . . .
C(6) S(5) C(7) S(7) -178.9(3) yes . . . .
C(6) S(5) C(7) C(8) -0.8(4) yes . . . .
C(8) S(6) C(6) S(5) 6.2(3) yes . . . .
C(8) S(6) C(6) C(5) -176.5(5) yes . . . .
C(6) S(6) C(8) C(7) -7.0(4) yes . . . .
C(6) S(6) C(8) C(9) 168.2(4) yes . . . .
C(10) S(8) C(9) S(9) -2.1(3) yes . . . .
C(10) S(8) C(9) C(8) 175.7(4) yes . . . .
C(9) S(8) C(10) S(10) -177.4(3) yes . . . .
C(9) S(8) C(10) C(11) 3.0(5) yes . . . .
C(11) S(9) C(9) S(8) 1.0(3) yes . . . .
C(11) S(9) C(9) C(8) -177.0(4) yes . . . .
C(9) S(9) C(11) S(11) -178.6(3) yes . . . .
C(9) S(9) C(11) C(10) 1.1(5) yes . . . .
C(12) S(10) C(10) S(8) 169.2(3) yes . . . .
C(12) S(10) C(10) C(11) -11.2(6) yes . . . .
C(10) S(10) C(12) C(13) 48.2(5) yes . . . .
C(10) S(10) C(12) H(5) 170.3(6) no . . . .
C(10) S(10) C(12) H(6) -70.6(7) no . . . .
C(13) S(11) C(11) S(9) 166.8(3) yes . . . .
C(13) S(11) C(11) C(10) -12.9(6) yes . . . .
C(11) S(11) C(13) C(12) 49.6(6) yes . . . .
C(11) S(11) C(13) H(7) 172.1(6) no . . . .
C(11) S(11) C(13) H(8) -68.9(7) no . . . .
S(1) C(1) C(2) S(2) 62.6(9) yes . . . .
S(1) C(1) C(2) H(3) -56.5(9) no . . . .
S(1) C(1) C(2) H(4) -174.5(8) no . . . .
H(1) C(1) C(2) S(2) -56(1) no . . . .
H(1) C(1) C(2) H(3) -175.8(9) no . . . .
H(1) C(1) C(2) H(4) 66(1) no . . . .
H(2) C(1) C(2) S(2) -173.4(9) no . . . .
H(2) C(1) C(2) H(3) 67(1) no . . . .
H(2) C(1) C(2) H(4) -50(1) no . . . .
S(1) C(3) C(4) S(2) -2.7(9) yes . . . .
S(1) C(3) C(4) S(4) 176.0(4) yes . . . .
S(3) C(3) C(4) S(2) 179.4(4) yes . . . .
S(3) C(3) C(4) S(4) -1.9(7) yes . . . .
S(3) C(5) C(6) S(5) 1.7(7) yes . . . .
S(3) C(5) C(6) S(6) -175.4(4) yes . . . .
S(4) C(5) C(6) S(5) -179.3(4) yes . . . .
S(4) C(5) C(6) S(6) 3.6(7) yes . . . .
S(5) C(7) C(8) S(6) 5.3(6) yes . . . .
S(5) C(7) C(8) C(9) -169.6(5) yes . . . .
S(7) C(7) C(8) S(6) -176.8(4) yes . . . .
S(7) C(7) C(8) C(9) 8.3(8) yes . . . .
S(6) C(8) C(9) S(8) -176.6(4) yes . . . .
S(6) C(8) C(9) S(9) 1.1(6) yes . . . .
C(7) C(8) C(9) S(8) -1.7(8) yes . . . .
C(7) C(8) C(9) S(9) 176.0(4) yes . . . .
S(8) C(10) C(11) S(9) -2.8(7) yes . . . .
S(8) C(10) C(11) S(11) 176.9(4) yes . . . .
S(10) C(10) C(11) S(9) 177.7(4) yes . . . .
S(10) C(10) C(11) S(11) -2.6(9) yes . . . .
S(10) C(12) C(13) S(11) -73.4(7) yes . . . .
S(10) C(12) C(13) H(7) 164.5(7) no . . . .
S(10) C(12) C(13) H(8) 45.9(8) no . . . .
H(5) C(12) C(13) S(11) 164.7(7) no . . . .
H(5) C(12) C(13) H(7) 42(1) no . . . .
H(5) C(12) C(13) H(8) -75(1) no . . . .
H(6) C(12) C(13) S(11) 46.2(9) no . . . .
H(6) C(12) C(13) H(7) -75(1) no . . . .
H(6) C(12) C(13) H(8) 165.5(8) no . . . .
